data_7159426
loop_
_publ_author_name
'Moreno-Rodriguez, Nazaret'
'Borrego, L. Gabriel'
'Recio, Roc&#xed;o'
'Valdivia, Victoria'
'Nicasio, M. Carmen'
'&#xc1;lvarez, Eleuterio'
'Khiar, Noureddine'
'Fern&#xe1;ndez, Inmaculada'

_publ_section_title
;
 Synthesis and characterization of enantiopure chiral NH<sub>2</sub>/SO
 palladium complexes.
;
_journal_issue 28
_journal_name_full 'Organic &amp; biomolecular chemistry'
_journal_page_first 5827
_journal_page_last 5839
_journal_paper_doi 10.1039/d3ob00816a
_journal_volume 21
_journal_year 2023
_chemical_absolute_configuration rm
_chemical_formula_moiety 'C20 H29 N O2 S2'
_chemical_formula_sum 'C20 H29 N O2 S2'
_chemical_formula_weight 379.56
_space_group_crystal_system monoclinic
_space_group_IT_number 5
_space_group_name_Hall 'C 2y'
_space_group_name_H-M_alt 'C 1 2 1'
_atom_sites_solution_hydrogens mixed
_audit_block_doi 10.5517/ccdc.csd.cc2269vg
_audit_creation_method SHELXL-2016/6
_audit_update_record
;
2019-04-28 deposited with the CCDC.	2023-06-27 downloaded from the CCDC.
;
_cell_angle_alpha 90
_cell_angle_beta 100.737(4)
_cell_angle_gamma 90
_cell_formula_units_Z 4
_cell_length_a 27.661(2)
_cell_length_b 5.9450(4)
_cell_length_c 12.9885(11)
_cell_measurement_reflns_used 1797
_cell_measurement_temperature 193(2)
_cell_measurement_theta_max 19.72
_cell_measurement_theta_min 2.38
_cell_volume 2098.5(3)
_computing_cell_refinement 'Bruker SAINT'
_computing_data_collection 'Bruker APEX2'
_computing_data_reduction 'Bruker SAINT'
_computing_molecular_graphics 'Bruker SHELXTL'
_computing_publication_material 'Bruker SHELXTL'
_computing_structure_refinement 'SHELXL-2016/6 (Sheldrick, 2016)'
_computing_structure_solution 'SHELXS-97 (Sheldrick, 2008)'
_diffrn_ambient_temperature 193(2)
_diffrn_detector_area_resol_mean 8.26
_diffrn_measured_fraction_theta_full 0.998
_diffrn_measured_fraction_theta_max 0.997
_diffrn_measurement_device_type
;
 Bruker-Nonius X8kappa APEX II CCD area detector
;
_diffrn_measurement_method 'phi and omega scans with narrow frames'
_diffrn_radiation_monochromator graphite
_diffrn_radiation_source 'fine-focus sealed tube'
_diffrn_radiation_type MoK\a
_diffrn_radiation_wavelength 0.71073
_diffrn_reflns_av_R_equivalents 0.0600
_diffrn_reflns_av_unetI/netI 0.0742
_diffrn_reflns_Laue_measured_fraction_full 0.998
_diffrn_reflns_Laue_measured_fraction_max 0.997
_diffrn_reflns_limit_h_max 32
_diffrn_reflns_limit_h_min -30
_diffrn_reflns_limit_k_max 7
_diffrn_reflns_limit_k_min -7
_diffrn_reflns_limit_l_max 14
_diffrn_reflns_limit_l_min -15
_diffrn_reflns_number 12843
_diffrn_reflns_point_group_measured_fraction_full 0.991
_diffrn_reflns_point_group_measured_fraction_max 0.991
_diffrn_reflns_theta_full 25.241
_diffrn_reflns_theta_max 25.241
_diffrn_reflns_theta_min 2.384
_exptl_absorpt_coefficient_mu 0.266
_exptl_absorpt_correction_T_max 1.0000
_exptl_absorpt_correction_T_min 0.8791
_exptl_absorpt_correction_type multi-scan
_exptl_absorpt_process_details
;
program SADABS, Bruker (2001).
;
_exptl_crystal_colour colourless
_exptl_crystal_density_diffrn 1.201
_exptl_crystal_description needle
_exptl_crystal_F_000 816
_exptl_crystal_size_max 0.300
_exptl_crystal_size_mid 0.050
_exptl_crystal_size_min 0.050
_refine_diff_density_max 0.218
_refine_diff_density_min -0.272
_refine_diff_density_rms 0.045
_refine_ls_abs_structure_details
; 
 Flack x determined using 964 quotients [(I+)-(I-)]/[(I+)+(I-)] 
 (Parsons, Flack and Wagner, Acta Cryst. B69 (2013) 249-259). 
;
_refine_ls_abs_structure_Flack 0.15(6)
_refine_ls_extinction_method none
_refine_ls_goodness_of_fit_ref 0.930
_refine_ls_hydrogen_treatment constr
_refine_ls_matrix_type full
_refine_ls_number_parameters 232
_refine_ls_number_reflns 3749
_refine_ls_number_restraints 1
_refine_ls_restrained_S_all 0.929
_refine_ls_R_factor_all 0.0754
_refine_ls_R_factor_gt 0.0460
_refine_ls_shift/su_max 0.010
_refine_ls_shift/su_mean 0.000
_refine_ls_structure_factor_coef Fsqd
_refine_ls_weighting_details 'w=1/[\s^2^(Fo^2^)+(0.0595P)^2^] where P=(Fo^2^+2Fc^2^)/3'
_refine_ls_weighting_scheme calc
_refine_ls_wR_factor_gt 0.0976
_refine_ls_wR_factor_ref 0.1082
_reflns_Friedel_coverage 0.798
_reflns_Friedel_fraction_full 0.983
_reflns_Friedel_fraction_max 0.983
_reflns_number_gt 2775
_reflns_number_total 3749
_reflns_threshold_expression 'I > 2\s(I)'
_cod_data_source_file d3ob00816a2.cif
_cod_data_source_block 3g
_cod_depositor_comments 'Adding full bibliography for 7159420--7159436.cif.'
_cod_original_sg_symbol_H-M 'C 2'
_cod_database_code 7159426
_shelx_shelxl_version_number 2016/6
_shelx_space_group_comment
; 
The symmetry employed for this shelxl refinement is uniquely defined 
by the following loop, which should always be used as a source of 
symmetry information in preference to the above space-group names. 
They are only intended as comments. 
;
_shelx_estimated_absorpt_t_min 0.924
_shelx_estimated_absorpt_t_max 0.987

loop_
_space_group_symop_operation_xyz
'x, y, z'
'-x, y, -z'
'x+1/2, y+1/2, z'
'-x+1/2, y+1/2, -z'

loop_
_atom_site_label
_atom_site_type_symbol
_atom_site_fract_x
_atom_site_fract_y
_atom_site_fract_z
_atom_site_U_iso_or_equiv
_atom_site_adp_type
_atom_site_occupancy
_atom_site_site_symmetry_order
_atom_site_calc_flag
_atom_site_refinement_flags_posn
_atom_site_refinement_flags_adp
_atom_site_refinement_flags_occupancy
_atom_site_disorder_assembly
_atom_site_disorder_group
S1 S 0.53517(4) 0.60701(19) 0.77024(9) 0.0323(3) Uani 1 1 d . . . . .
S2 S 0.67236(5) 0.1238(2) 0.85627(10) 0.0393(3) Uani 1 1 d . . . . .
O1 O 0.53914(13) 0.8438(5) 0.7314(3) 0.0450(10) Uani 1 1 d . . . . .
O2 O 0.68369(17) -0.1007(8) 0.8150(3) 0.0713(14) Uani 1 1 d . . . . .
N1 N 0.61668(15) 0.2072(6) 0.7978(3) 0.0298(10) Uani 1 1 d . . . . .
H1N H 0.599933 0.084019 0.768732 0.036 Uiso 1 1 d R U . . .
C1 C 0.55962(17) 0.4365(8) 0.6769(4) 0.0316(11) Uani 1 1 d . . . . .
H1C H 0.540396 0.295447 0.664439 0.038 Uiso 1 1 calc R U . . .
H1D H 0.555935 0.518223 0.609502 0.038 Uiso 1 1 calc R U . . .
C2 C 0.61399(16) 0.3788(7) 0.7150(4) 0.0251(10) Uani 1 1 d . . . . .
H2 H 0.631236 0.517130 0.746704 0.030 Uiso 1 1 calc R U . . .
C3 C 0.63600(17) 0.3129(7) 0.6198(4) 0.0263(11) Uani 1 1 d . . . . .
C4 C 0.66518(16) 0.4638(7) 0.5795(4) 0.0248(11) Uani 1 1 d . . . . .
H4 H 0.673844 0.601451 0.615339 0.030 Uiso 1 1 calc R U . . .
C5 C 0.68248(16) 0.4193(7) 0.4866(3) 0.0238(10) Uani 1 1 d . . . . .
C6 C 0.71314(16) 0.5715(7) 0.4433(4) 0.0268(11) Uani 1 1 d . . . . .
H6 H 0.721388 0.712205 0.476733 0.032 Uiso 1 1 calc R U . . .
C7 C 0.73074(17) 0.5203(8) 0.3560(4) 0.0327(12) Uani 1 1 d . . . . .
H7 H 0.751265 0.624541 0.329078 0.039 Uiso 1 1 calc R U . . .
C8 C 0.71880(19) 0.3118(8) 0.3040(4) 0.0356(12) Uani 1 1 d . . . . .
H8 H 0.731391 0.276504 0.242709 0.043 Uiso 1 1 calc R U . . .
C9 C 0.68910(18) 0.1622(8) 0.3425(4) 0.0324(12) Uani 1 1 d . . . . .
H9 H 0.681221 0.023040 0.307468 0.039 Uiso 1 1 calc R U . . .
C10 C 0.67004(16) 0.2105(7) 0.4331(4) 0.0257(11) Uani 1 1 d . . . . .
C11 C 0.64014(17) 0.0593(7) 0.4777(4) 0.0294(12) Uani 1 1 d . . . . .
H11 H 0.631401 -0.080631 0.444019 0.035 Uiso 1 1 calc R U . . .
C12 C 0.62351(15) 0.1086(8) 0.5676(3) 0.0280(10) Uani 1 1 d . . . . .
H12 H 0.603321 0.003704 0.595088 0.034 Uiso 1 1 calc R U . . .
C13 C 0.46939(19) 0.5282(8) 0.7353(5) 0.0418(15) Uani 1 1 d . . . . .
C14 C 0.4505(2) 0.5537(11) 0.6196(5) 0.065(2) Uani 1 1 d . . . . .
H14A H 0.414450 0.552128 0.605825 0.097 Uiso 1 1 calc R U . . .
H14B H 0.462646 0.429057 0.582071 0.097 Uiso 1 1 calc R U . . .
H14C H 0.462127 0.696591 0.595464 0.097 Uiso 1 1 calc R U . . .
C15 C 0.4436(3) 0.6897(10) 0.7988(6) 0.072(2) Uani 1 1 d . . . . .
H15A H 0.447975 0.844470 0.776245 0.108 Uiso 1 1 calc R U . . .
H15B H 0.457942 0.674460 0.873424 0.108 Uiso 1 1 calc R U . . .
H15C H 0.408469 0.653811 0.787640 0.108 Uiso 1 1 calc R U . . .
C16 C 0.4647(3) 0.2887(8) 0.7745(7) 0.071(2) Uani 1 1 d . . . . .
H16A H 0.429878 0.252040 0.770469 0.106 Uiso 1 1 calc R U . . .
H16B H 0.482018 0.276677 0.847300 0.106 Uiso 1 1 calc R U . . .
H16C H 0.479268 0.183483 0.730759 0.106 Uiso 1 1 calc R U . . .
C17 C 0.65876(18) 0.0677(8) 0.9875(4) 0.0325(12) Uani 1 1 d . . . . .
C18 C 0.6158(2) -0.0943(10) 0.9784(5) 0.0568(17) Uani 1 1 d . . . . .
H18A H 0.612694 -0.146978 1.048363 0.085 Uiso 1 1 calc R U . . .
H18B H 0.621480 -0.223133 0.935110 0.085 Uiso 1 1 calc R U . . .
H18C H 0.585436 -0.017404 0.945838 0.085 Uiso 1 1 calc R U . . .
C19 C 0.6473(3) 0.2919(9) 1.0329(5) 0.0590(18) Uani 1 1 d . . . . .
H19A H 0.641303 0.269608 1.104203 0.088 Uiso 1 1 calc R U . . .
H19B H 0.617901 0.357018 0.989170 0.088 Uiso 1 1 calc R U . . .
H19C H 0.675205 0.394192 1.034603 0.088 Uiso 1 1 calc R U . . .
C20 C 0.7056(2) -0.0362(9) 1.0500(4) 0.0466(15) Uani 1 1 d . . . . .
H20A H 0.732539 0.072841 1.056226 0.070 Uiso 1 1 calc R U . . .
H20B H 0.714130 -0.171204 1.013995 0.070 Uiso 1 1 calc R U . . .
H20C H 0.700161 -0.077002 1.120112 0.070 Uiso 1 1 calc R U . . .

loop_
_atom_site_aniso_label
_atom_site_aniso_U_11
_atom_site_aniso_U_22
_atom_site_aniso_U_33
_atom_site_aniso_U_23
_atom_site_aniso_U_13
_atom_site_aniso_U_12
S1 0.0312(7) 0.0314(6) 0.0358(7) -0.0062(6) 0.0105(5) 0.0031(6)
S2 0.0292(7) 0.0543(8) 0.0369(8) 0.0160(7) 0.0131(5) 0.0106(7)
O1 0.032(2) 0.0265(18) 0.078(3) -0.0040(17) 0.015(2) -0.0028(15)
O2 0.088(3) 0.087(3) 0.046(3) 0.005(2) 0.029(2) 0.055(3)
N1 0.027(2) 0.033(2) 0.030(2) 0.0047(16) 0.0084(19) -0.0028(17)
C1 0.025(3) 0.037(3) 0.034(3) -0.004(2) 0.008(2) 0.004(2)
C2 0.022(3) 0.025(2) 0.030(3) 0.0000(19) 0.008(2) -0.0019(19)
C3 0.021(3) 0.030(2) 0.028(3) 0.0045(19) 0.004(2) 0.005(2)
C4 0.018(3) 0.025(2) 0.031(3) 0.0001(19) 0.003(2) 0.0012(18)
C5 0.017(2) 0.029(2) 0.025(3) 0.0033(19) 0.001(2) 0.005(2)
C6 0.023(3) 0.022(2) 0.034(3) 0.0019(19) 0.004(2) -0.0017(19)
C7 0.026(3) 0.039(3) 0.034(3) 0.005(2) 0.008(2) -0.006(2)
C8 0.036(3) 0.047(3) 0.025(3) -0.003(2) 0.010(2) -0.001(2)
C9 0.029(3) 0.040(3) 0.028(3) -0.002(2) 0.005(2) -0.002(2)
C10 0.021(3) 0.029(2) 0.026(3) 0.0012(19) 0.000(2) 0.004(2)
C11 0.026(3) 0.027(3) 0.036(3) -0.0006(19) 0.007(2) -0.0031(19)
C12 0.024(2) 0.025(2) 0.036(3) 0.002(2) 0.0092(19) -0.006(2)
C13 0.031(3) 0.028(3) 0.071(4) -0.006(2) 0.021(3) 0.001(2)
C14 0.030(4) 0.076(5) 0.081(5) -0.009(4) -0.009(3) 0.001(3)
C15 0.059(5) 0.045(3) 0.127(7) -0.014(4) 0.057(5) 0.000(3)
C16 0.069(5) 0.037(3) 0.119(7) 0.005(4) 0.052(5) -0.004(3)
C17 0.030(3) 0.036(3) 0.031(3) 0.003(2) 0.005(2) -0.003(2)
C18 0.057(4) 0.073(4) 0.040(4) 0.019(3) 0.008(3) -0.021(3)
C19 0.083(5) 0.051(3) 0.039(4) -0.011(3) 0.001(3) 0.018(3)
C20 0.055(4) 0.045(3) 0.038(3) 0.007(2) 0.004(3) 0.014(3)

loop_
_atom_type_symbol
_atom_type_description
_atom_type_scat_dispersion_real
_atom_type_scat_dispersion_imag
_atom_type_scat_source
C C 0.0033 0.0016 'International Tables Vol C Tables 4.2.6.8 and 6.1.1.4'
H H 0.0000 0.0000 'International Tables Vol C Tables 4.2.6.8 and 6.1.1.4'
N N 0.0061 0.0033 'International Tables Vol C Tables 4.2.6.8 and 6.1.1.4'
O O 0.0106 0.0060 'International Tables Vol C Tables 4.2.6.8 and 6.1.1.4'
S S 0.1246 0.1234 'International Tables Vol C Tables 4.2.6.8 and 6.1.1.4'

loop_
_citation_id
_citation_doi
_citation_year
1 10.1021/acs.orglett.9b02405 2019

loop_
_geom_angle_atom_site_label_1
_geom_angle_atom_site_label_2
_geom_angle_atom_site_label_3
_geom_angle
_geom_angle_site_symmetry_1
_geom_angle_site_symmetry_3
_geom_angle_publ_flag
O1 S1 C1 103.9(2) . . ?
O1 S1 C13 106.5(2) . . ?
C1 S1 C13 99.6(2) . . ?
O2 S2 N1 110.0(2) . . ?
O2 S2 C17 105.2(2) . . ?
N1 S2 C17 98.4(2) . . ?
C2 N1 S2 117.2(3) . . ?
C2 N1 H1N 107.6 . . ?
S2 N1 H1N 107.8 . . ?
C2 C1 S1 112.2(3) . . ?
C2 C1 H1C 109.2 . . ?
S1 C1 H1C 109.2 . . ?
C2 C1 H1D 109.2 . . ?
S1 C1 H1D 109.2 . . ?
H1C C1 H1D 107.9 . . ?
N1 C2 C3 116.0(4) . . ?
N1 C2 C1 107.7(4) . . ?
C3 C2 C1 108.1(4) . . ?
N1 C2 H2 108.3 . . ?
C3 C2 H2 108.3 . . ?
C1 C2 H2 108.3 . . ?
C4 C3 C12 119.4(4) . . ?
C4 C3 C2 119.4(4) . . ?
C12 C3 C2 120.9(4) . . ?
C3 C4 C5 121.5(4) . . ?
C3 C4 H4 119.2 . . ?
C5 C4 H4 119.2 . . ?
C4 C5 C6 122.9(4) . . ?
C4 C5 C10 119.4(4) . . ?
C6 C5 C10 117.7(4) . . ?
C7 C6 C5 121.5(4) . . ?
C7 C6 H6 119.3 . . ?
C5 C6 H6 119.3 . . ?
C6 C7 C8 120.5(5) . . ?
C6 C7 H7 119.7 . . ?
C8 C7 H7 119.7 . . ?
C9 C8 C7 119.7(5) . . ?
C9 C8 H8 120.1 . . ?
C7 C8 H8 120.1 . . ?
C8 C9 C10 121.2(4) . . ?
C8 C9 H9 119.4 . . ?
C10 C9 H9 119.4 . . ?
C9 C10 C11 123.5(4) . . ?
C9 C10 C5 119.3(4) . . ?
C11 C10 C5 117.2(4) . . ?
C12 C11 C10 122.0(4) . . ?
C12 C11 H11 119.0 . . ?
C10 C11 H11 119.0 . . ?
C11 C12 C3 120.5(4) . . ?
C11 C12 H12 119.7 . . ?
C3 C12 H12 119.7 . . ?
C14 C13 C16 113.1(5) . . ?
C14 C13 C15 111.5(5) . . ?
C16 C13 C15 109.3(5) . . ?
C14 C13 S1 111.2(4) . . ?
C16 C13 S1 107.1(4) . . ?
C15 C13 S1 104.2(4) . . ?
C13 C14 H14A 109.5 . . ?
C13 C14 H14B 109.5 . . ?
H14A C14 H14B 109.5 . . ?
C13 C14 H14C 109.5 . . ?
H14A C14 H14C 109.5 . . ?
H14B C14 H14C 109.5 . . ?
C13 C15 H15A 109.5 . . ?
C13 C15 H15B 109.5 . . ?
H15A C15 H15B 109.5 . . ?
C13 C15 H15C 109.5 . . ?
H15A C15 H15C 109.5 . . ?
H15B C15 H15C 109.5 . . ?
C13 C16 H16A 109.5 . . ?
C13 C16 H16B 109.5 . . ?
H16A C16 H16B 109.5 . . ?
C13 C16 H16C 109.5 . . ?
H16A C16 H16C 109.5 . . ?
H16B C16 H16C 109.5 . . ?
C19 C17 C18 111.8(5) . . ?
C19 C17 C20 111.6(5) . . ?
C18 C17 C20 111.1(4) . . ?
C19 C17 S2 107.1(4) . . ?
C18 C17 S2 109.6(3) . . ?
C20 C17 S2 105.5(4) . . ?
C17 C18 H18A 109.5 . . ?
C17 C18 H18B 109.5 . . ?
H18A C18 H18B 109.5 . . ?
C17 C18 H18C 109.5 . . ?
H18A C18 H18C 109.5 . . ?
H18B C18 H18C 109.5 . . ?
C17 C19 H19A 109.5 . . ?
C17 C19 H19B 109.5 . . ?
H19A C19 H19B 109.5 . . ?
C17 C19 H19C 109.5 . . ?
H19A C19 H19C 109.5 . . ?
H19B C19 H19C 109.5 . . ?
C17 C20 H20A 109.5 . . ?
C17 C20 H20B 109.5 . . ?
H20A C20 H20B 109.5 . . ?
C17 C20 H20C 109.5 . . ?
H20A C20 H20C 109.5 . . ?
H20B C20 H20C 109.5 . . ?

loop_
_geom_bond_atom_site_label_1
_geom_bond_atom_site_label_2
_geom_bond_distance
_geom_bond_site_symmetry_2
_geom_bond_publ_flag
S1 O1 1.506(4) . ?
S1 C1 1.805(5) . ?
S1 C13 1.852(5) . ?
S2 O2 1.493(4) . ?
S2 N1 1.661(4) . ?
S2 C17 1.843(5) . ?
N1 C2 1.474(6) . ?
N1 H1N 0.9100 . ?
C1 C2 1.532(6) . ?
C1 H1C 0.9900 . ?
C1 H1D 0.9900 . ?
C2 C3 1.528(6) . ?
C2 H2 1.0000 . ?
C3 C4 1.374(6) . ?
C3 C12 1.402(6) . ?
C4 C5 1.403(6) . ?
C4 H4 0.9500 . ?
C5 C6 1.425(6) . ?
C5 C10 1.433(6) . ?
C6 C7 1.350(7) . ?
C6 H6 0.9500 . ?
C7 C8 1.421(7) . ?
C7 H7 0.9500 . ?
C8 C9 1.367(7) . ?
C8 H8 0.9500 . ?
C9 C10 1.405(7) . ?
C9 H9 0.9500 . ?
C10 C11 1.417(6) . ?
C11 C12 1.364(6) . ?
C11 H11 0.9500 . ?
C12 H12 0.9500 . ?
C13 C14 1.504(8) . ?
C13 C16 1.526(7) . ?
C13 C15 1.526(8) . ?
C14 H14A 0.9800 . ?
C14 H14B 0.9800 . ?
C14 H14C 0.9800 . ?
C15 H15A 0.9800 . ?
C15 H15B 0.9800 . ?
C15 H15C 0.9800 . ?
C16 H16A 0.9800 . ?
C16 H16B 0.9800 . ?
C16 H16C 0.9800 . ?
C17 C19 1.515(7) . ?
C17 C18 1.517(7) . ?
C17 C20 1.526(7) . ?
C18 H18A 0.9800 . ?
C18 H18B 0.9800 . ?
C18 H18C 0.9800 . ?
C19 H19A 0.9800 . ?
C19 H19B 0.9800 . ?
C19 H19C 0.9800 . ?
C20 H20A 0.9800 . ?
C20 H20B 0.9800 . ?
C20 H20C 0.9800 . ?

loop_
_geom_hbond_atom_site_label_D
_geom_hbond_atom_site_label_H
_geom_hbond_atom_site_label_A
_geom_hbond_distance_DH
_geom_hbond_distance_HA
_geom_hbond_distance_DA
_geom_hbond_angle_DHA
_geom_hbond_site_symmetry_A
N1 H1N O1 0.91 2.19 3.053(5) 158.0 1_545

loop_
_geom_torsion_atom_site_label_1
_geom_torsion_atom_site_label_2
_geom_torsion_atom_site_label_3
_geom_torsion_atom_site_label_4
_geom_torsion
_geom_torsion_site_symmetry_1
_geom_torsion_site_symmetry_2
_geom_torsion_site_symmetry_3
_geom_torsion_site_symmetry_4
_geom_torsion_publ_flag
O2 S2 N1 C2 -102.9(4) . . . . ?
C17 S2 N1 C2 147.5(3) . . . . ?
O1 S1 C1 C2 96.3(3) . . . . ?
C13 S1 C1 C2 -153.9(3) . . . . ?
S2 N1 C2 C3 61.4(5) . . . . ?
S2 N1 C2 C1 -177.3(3) . . . . ?
S1 C1 C2 N1 74.1(4) . . . . ?
S1 C1 C2 C3 -159.7(3) . . . . ?
N1 C2 C3 C4 -135.8(4) . . . . ?
C1 C2 C3 C4 103.2(5) . . . . ?
N1 C2 C3 C12 49.7(5) . . . . ?
C1 C2 C3 C12 -71.3(5) . . . . ?
C12 C3 C4 C5 0.6(7) . . . . ?
C2 C3 C4 C5 -174.0(4) . . . . ?
C3 C4 C5 C6 -179.4(4) . . . . ?
C3 C4 C5 C10 -0.8(6) . . . . ?
C4 C5 C6 C7 177.5(4) . . . . ?
C10 C5 C6 C7 -1.2(6) . . . . ?
C5 C6 C7 C8 0.4(7) . . . . ?
C6 C7 C8 C9 0.2(7) . . . . ?
C7 C8 C9 C10 0.0(7) . . . . ?
C8 C9 C10 C11 -178.4(5) . . . . ?
C8 C9 C10 C5 -0.8(7) . . . . ?
C4 C5 C10 C9 -177.3(4) . . . . ?
C6 C5 C10 C9 1.3(6) . . . . ?
C4 C5 C10 C11 0.4(6) . . . . ?
C6 C5 C10 C11 179.1(4) . . . . ?
C9 C10 C11 C12 177.9(4) . . . . ?
C5 C10 C11 C12 0.2(7) . . . . ?
C10 C11 C12 C3 -0.5(7) . . . . ?
C4 C3 C12 C11 0.1(7) . . . . ?
C2 C3 C12 C11 174.6(4) . . . . ?
O1 S1 C13 C14 56.1(4) . . . . ?
C1 S1 C13 C14 -51.6(4) . . . . ?
O1 S1 C13 C16 -179.9(4) . . . . ?
C1 S1 C13 C16 72.4(5) . . . . ?
O1 S1 C13 C15 -64.1(5) . . . . ?
C1 S1 C13 C15 -171.8(4) . . . . ?
O2 S2 C17 C19 179.7(4) . . . . ?
N1 S2 C17 C19 -66.9(4) . . . . ?
O2 S2 C17 C18 -58.9(4) . . . . ?
N1 S2 C17 C18 54.5(4) . . . . ?
O2 S2 C17 C20 60.7(4) . . . . ?
N1 S2 C17 C20 174.2(3) . . . . ?
